data_7220848
loop_
_publ_author_name
'Duan, Jingui'
'Higuchi, Masakazu'
'Zou, Changchang'
'Jin, Wanqin'
'Kitagawa, Susumu'

_publ_section_title
;
 Two solvent-dependent porous coordination polymers with --OH decorated
 ligands: unusual non-crystallographic net andfshtopology
;
_journal_issue 30
_journal_name_full CrystEngComm
_journal_page_first 5609
_journal_paper_doi 10.1039/C5CE00762C
_journal_volume 17
_journal_year 2015
_chemical_formula_sum 'C62 H52 Cu5 N2 O24'
_chemical_formula_weight 1526.75
_chemical_name_systematic
;
 ?
;
_space_group_crystal_system triclinic
_space_group_IT_number 2
_space_group_name_Hall '-P 1'
_space_group_name_H-M_alt 'P -1'
_symmetry_space_group_name_Hall '-P 1'
_symmetry_space_group_name_H-M 'P -1'
_atom_sites_solution_hydrogens mixed
_audit_creation_method SHELXL-2013
_audit_update_record
;
2015-06-22 deposited with the CCDC.
2015-06-24 downloaded from the CCDC.
;
_cell_angle_alpha 99.99(3)
_cell_angle_beta 96.00(3)
_cell_angle_gamma 91.29(3)
_cell_formula_units_Z 1
_cell_length_a 12.079(2)
_cell_length_b 12.382(3)
_cell_length_c 12.568(3)
_cell_measurement_temperature 223(2)
_cell_volume 1839.5(7)
_computing_structure_refinement 'SHELXL-2013 (Sheldrick, 2013)'
_diffrn_ambient_temperature 223(2)
_diffrn_measured_fraction_theta_full 0.958
_diffrn_measured_fraction_theta_max 0.977
_diffrn_measurement_device_type multi-scan
_diffrn_radiation_type MoK\a
_diffrn_radiation_wavelength 0.71073
_diffrn_reflns_av_R_equivalents 0.0652
_diffrn_reflns_av_unetI/netI 0.1065
_diffrn_reflns_laue_measured_fraction_full 0.958
_diffrn_reflns_laue_measured_fraction_max 0.977
_diffrn_reflns_limit_h_max 14
_diffrn_reflns_limit_h_min -14
_diffrn_reflns_limit_k_max 11
_diffrn_reflns_limit_k_min -14
_diffrn_reflns_limit_l_max 14
_diffrn_reflns_limit_l_min -14
_diffrn_reflns_number 12526
_diffrn_reflns_point_group_measured_fraction_full 0.958
_diffrn_reflns_point_group_measured_fraction_max 0.977
_diffrn_reflns_theta_full 25.242
_diffrn_reflns_theta_max 25.050
_diffrn_reflns_theta_min 1.655
_exptl_absorpt_coefficient_mu 1.493
_exptl_crystal_colour green
_exptl_crystal_density_diffrn 1.378
_exptl_crystal_description block
_exptl_crystal_F_000 775
_exptl_crystal_size_max 0.150
_exptl_crystal_size_mid 0.130
_exptl_crystal_size_min 0.070
_platon_squeeze_details
;
two molcules of disordeded DMA
two molcules of disordeded water
one molcules of disordeded EtOH
;
_refine_diff_density_max 0.901
_refine_diff_density_min -2.568
_refine_diff_density_rms 0.239
_refine_ls_extinction_coef 0.016(3)
_refine_ls_extinction_expression Fc^*^=kFc[1+0.001xFc^2^\l^3^/sin(2\q)]^-1/4^
_refine_ls_extinction_method SHELXL
_refine_ls_goodness_of_fit_ref 1.055
_refine_ls_hydrogen_treatment constr
_refine_ls_matrix_type full
_refine_ls_number_parameters 418
_refine_ls_number_reflns 6363
_refine_ls_number_restraints 694
_refine_ls_restrained_S_all 0.999
_refine_ls_R_factor_all 0.1310
_refine_ls_R_factor_gt 0.0967
_refine_ls_shift/su_max 0.001
_refine_ls_shift/su_mean 0.000
_refine_ls_structure_factor_coef Fsqd
_refine_ls_weighting_details
;
 w=1/[\s^2^(Fo^2^)+(0.1779P)^2^+6.4051P]
 where P=(Fo^2^+2Fc^2^)/3
;
_refine_ls_weighting_scheme calc
_refine_ls_wR_factor_gt 0.2757
_refine_ls_wR_factor_ref 0.3012
_reflns_Friedel_coverage 0.000
_reflns_number_gt 4193
_reflns_number_total 6363
_reflns_threshold_expression 'I > 2\s(I)'
_cod_data_source_file c5ce00762c2.cif
_cod_data_source_block as
_cod_depositor_comments 'Adding full bibliography for 7220847--7220848.cif.'
_cod_database_code 7220848
_shelx_space_group_comment
;
The symmetry employed for this shelxl refinement is uniquely defined
by the following loop, which should always be used as a source of
symmetry information in preference to the above space-group names.
They are only intended as comments.
;
_shelx_estimated_absorpt_t_min 0.807
_shelx_estimated_absorpt_t_max 0.903
_shelxl_version_number 2013-2

loop_
_space_group_symop_operation_xyz
'x, y, z'
'-x, -y, -z'

loop_
_atom_site_label
_atom_site_type_symbol
_atom_site_fract_x
_atom_site_fract_y
_atom_site_fract_z
_atom_site_U_iso_or_equiv
_atom_site_adp_type
_atom_site_occupancy
_atom_site_site_symmetry_order
_atom_site_calc_flag
_atom_site_refinement_flags_posn
_atom_site_refinement_flags_adp
_atom_site_refinement_flags_occupancy
C1 C 0.6861(7) 0.2438(7) 0.5215(7) 0.0179(18) Uani 1 1 d . U .
C2 C 0.7559(7) 0.3475(7) 0.5419(7) 0.0197(19) Uani 1 1 d . U .
C3 C 0.7910(9) 0.3972(8) 0.4582(8) 0.030(2) Uani 1 1 d . U .
C4 C 0.8534(10) 0.4966(9) 0.4829(8) 0.039(3) Uani 1 1 d . U .
H4 H 0.8762 0.5300 0.4267 0.047 Uiso 1 1 calc R U .
C5 C 0.8813(10) 0.5453(8) 0.5890(8) 0.036(3) Uani 1 1 d . U .
H5 H 0.9213 0.6131 0.6045 0.043 Uiso 1 1 calc R U .
C6 C 0.8515(7) 0.4963(7) 0.6758(7) 0.021(2) Uani 1 1 d . U .
C7 C 0.7861(7) 0.3996(7) 0.6516(7) 0.0192(19) Uani 1 1 d . U .
H7 H 0.7615 0.3682 0.7083 0.023 Uiso 1 1 calc R U .
C8 C 0.8819(8) 0.5503(7) 0.7920(7) 0.024(2) Uani 1 1 d . U .
C9 C 0.8075(8) 0.5474(7) 0.8700(7) 0.025(2) Uani 1 1 d . U .
H9A H 0.7380 0.5099 0.8492 0.030 Uiso 1 1 calc R U .
C10 C 0.8344(8) 0.5994(7) 0.9787(8) 0.026(2) Uani 1 1 d . U .
C11 C 0.9350(8) 0.6557(7) 1.0066(7) 0.026(2) Uani 1 1 d . U .
H11 H 0.9524 0.6920 1.0788 0.031 Uiso 1 1 calc R U .
C12 C 1.0125(7) 0.6618(7) 0.9339(7) 0.0169(18) Uani 1 1 d . U .
C13 C 0.9840(7) 0.6065(7) 0.8274(7) 0.0188(19) Uani 1 1 d . U .
H13 H 1.0363 0.6072 0.7771 0.023 Uiso 1 1 calc R U .
C14 C 0.7462(8) 0.5999(7) 1.0552(8) 0.028(2) Uani 1 1 d . U .
C15 C 0.6800(11) 0.5066(9) 1.0502(10) 0.050(4) Uani 1 1 d . U .
H15 H 0.6914 0.4423 1.0011 0.060 Uiso 1 1 calc R U .
C16 C 0.5952(11) 0.5084(9) 1.1191(12) 0.064(5) Uani 1 1 d . U .
H16 H 0.5532 0.4436 1.1192 0.077 Uiso 1 1 calc R U .
C17 C 0.5730(10) 0.6032(9) 1.1862(11) 0.051(4) Uani 1 1 d . U .
C18 C 0.6388(8) 0.6979(8) 1.1935(8) 0.031(2) Uani 1 1 d . U .
C19 C 0.7247(7) 0.6949(8) 1.1259(7) 0.024(2) Uani 1 1 d . U .
H19 H 0.7689 0.7590 1.1284 0.029 Uiso 1 1 calc R U .
C20 C 0.6192(8) 0.8009(8) 1.2679(7) 0.026(2) Uani 1 1 d . U .
C21 C 1.1212(7) 0.7223(7) 0.9677(7) 0.0191(19) Uani 1 1 d . U .
C22 C 1.1727(8) 0.7309(8) 1.0740(7) 0.027(2) Uani 1 1 d . U .
H22 H 1.1391 0.6957 1.1236 0.033 Uiso 1 1 calc R U .
C23 C 1.2745(9) 0.7915(9) 1.1078(8) 0.037(3) Uani 1 1 d . U .
H23 H 1.3092 0.7930 1.1786 0.044 Uiso 1 1 calc R U .
C24 C 1.3239(9) 0.8486(10) 1.0392(8) 0.039(3) Uani 1 1 d . U .
C25 C 1.2740(9) 0.8387(9) 0.9296(7) 0.034(3) Uani 1 1 d . U .
C26 C 1.1736(7) 0.7778(7) 0.8986(7) 0.022(2) Uani 1 1 d . U .
H26 H 1.1397 0.7742 0.8272 0.026 Uiso 1 1 calc R U .
C27 C 1.3236(9) 0.8981(8) 0.8496(8) 0.035(3) Uani 1 1 d . U .
C28 C 0.9202(11) 0.1077(10) 0.4791(11) 0.053(3) Uani 1 1 d . U .
C29 C 0.9709(12) 0.1504(12) 0.3865(13) 0.073(4) Uani 1 1 d . U .
H29A H 0.9396 0.1078 0.3173 0.109 Uiso 1 1 calc R U .
H29B H 1.0510 0.1435 0.3950 0.109 Uiso 1 1 calc R U .
H29C H 0.9540 0.2269 0.3887 0.109 Uiso 1 1 calc R U .
C30 C 0.9080(16) 0.1138(16) 0.6716(13) 0.091(6) Uani 1 1 d . U .
H30A H 0.8572 0.1689 0.6989 0.137 Uiso 1 1 calc R U .
H30B H 0.9655 0.1059 0.7293 0.137 Uiso 1 1 calc R U .
H30C H 0.8672 0.0441 0.6462 0.137 Uiso 1 1 calc R U .
C31 C 1.0597(16) 0.2238(14) 0.6048(16) 0.100(6) Uani 1 1 d . U .
H31A H 1.1265 0.1817 0.6051 0.149 Uiso 1 1 calc R U .
H31B H 1.0574 0.2686 0.6759 0.149 Uiso 1 1 calc R U .
H31C H 1.0605 0.2707 0.5506 0.149 Uiso 1 1 calc R U .
Cu1 Cu 0.46319(9) -0.09609(9) 0.41747(8) 0.0215(4) Uani 1 1 d . U .
Cu2 Cu 0.67281(9) 0.03833(8) 0.35389(8) 0.0213(4) Uani 1 1 d . U .
Cu3 Cu 1.5000 1.0000 1.0000 0.0753(9) Uani 1 2 d S U P
N1 N 0.9609(11) 0.1485(10) 0.5787(11) 0.075(4) Uani 1 1 d . U .
O1 O 0.6597(6) 0.1988(5) 0.4219(5) 0.0274(15) Uani 1 1 d . U .
O2 O 0.6565(5) 0.2069(5) 0.6011(5) 0.0219(14) Uani 1 1 d . U .
O3 O 0.4811(9) 0.5958(8) 1.2440(9) 0.086(4) Uani 1 1 d . U .
H3 H 0.5024 0.6038 1.3100 0.129 Uiso 1 1 calc R U .
O4 O 0.5358(6) 0.7963(5) 1.3213(6) 0.040(2) Uani 1 1 d . U .
O5 O 0.6803(5) 0.8854(5) 1.2723(5) 0.0274(16) Uani 1 1 d . U .
O6 O 1.4182(8) 0.9081(9) 1.0781(6) 0.065(3) Uani 1 1 d . U .
O7 O 1.4191(8) 0.9430(9) 0.8723(7) 0.073(3) Uani 1 1 d . U .
O8 O 1.2690(6) 0.8984(5) 0.7603(5) 0.0327(17) Uani 1 1 d . U .
O9 O 0.7672(7) 0.3511(6) 0.3508(5) 0.041(2) Uani 1 1 d . U .
H9 H 0.7694 0.2833 0.3440 0.062 Uiso 1 1 calc R U .
O10 O 0.8401(6) 0.0415(7) 0.4580(7) 0.047(2) Uani 1 1 d . U .
O11 O 0.6051(5) -0.0109(5) 0.4746(5) 0.0201(13) Uani 1 1 d . U .
H11A H 0.6496 -0.0506 0.5049 0.024 Uiso 1 1 d R U .
O12 O 0.4391 0.0074 0.2922 0.049 Uani 1 1 d . U .
H12A H 0.4012 0.0637 0.3084 0.059 Uiso 1 1 d R U .
H12B H 0.4201 -0.0268 0.2280 0.059 Uiso 1 1 d R U .

loop_
_atom_site_aniso_label
_atom_site_aniso_U_11
_atom_site_aniso_U_22
_atom_site_aniso_U_33
_atom_site_aniso_U_23
_atom_site_aniso_U_13
_atom_site_aniso_U_12
C1 0.017(4) 0.011(4) 0.023(5) -0.003(4) 0.000(4) -0.001(3)
C2 0.022(5) 0.016(4) 0.020(5) -0.002(4) 0.007(4) -0.005(4)
C3 0.044(6) 0.022(5) 0.021(5) -0.004(4) 0.004(4) -0.011(4)
C4 0.054(7) 0.038(6) 0.023(5) -0.004(5) 0.014(5) -0.024(5)
C5 0.052(7) 0.027(5) 0.023(5) -0.007(4) 0.003(5) -0.026(5)
C6 0.021(5) 0.017(4) 0.020(5) -0.010(4) 0.000(4) -0.012(4)
C7 0.013(4) 0.022(4) 0.022(5) 0.001(4) 0.005(4) -0.002(3)
C8 0.032(5) 0.018(4) 0.023(5) 0.004(4) 0.005(4) -0.010(4)
C9 0.025(5) 0.023(5) 0.025(5) -0.011(4) 0.014(4) -0.003(4)
C10 0.022(5) 0.019(4) 0.034(5) -0.006(4) 0.013(4) -0.001(4)
C11 0.038(6) 0.020(5) 0.016(4) -0.011(4) 0.006(4) -0.007(4)
C12 0.016(4) 0.018(4) 0.014(4) -0.002(3) 0.001(3) -0.013(3)
C13 0.020(5) 0.020(4) 0.016(4) -0.002(4) 0.007(4) -0.003(4)
C14 0.032(5) 0.021(5) 0.027(5) -0.013(4) 0.017(4) -0.010(4)
C15 0.062(8) 0.034(6) 0.049(7) -0.021(5) 0.038(6) -0.026(6)
C16 0.070(9) 0.029(6) 0.093(10) -0.022(6) 0.068(8) -0.023(6)
C17 0.045(7) 0.035(6) 0.070(8) -0.018(6) 0.044(7) -0.019(5)
C18 0.031(6) 0.027(5) 0.031(5) -0.014(4) 0.020(5) -0.012(4)
C19 0.015(4) 0.027(5) 0.026(5) -0.009(4) 0.009(4) -0.012(4)
C20 0.023(5) 0.029(5) 0.023(5) -0.008(4) 0.010(4) -0.007(4)
C21 0.023(5) 0.021(4) 0.013(4) -0.004(4) 0.012(4) 0.001(4)
C22 0.028(5) 0.034(5) 0.020(5) 0.001(4) 0.008(4) -0.010(4)
C23 0.029(6) 0.057(7) 0.022(5) 0.001(5) 0.005(4) -0.012(5)
C24 0.034(6) 0.061(7) 0.014(5) -0.004(5) -0.007(4) -0.029(5)
C25 0.031(6) 0.049(6) 0.015(5) -0.005(4) 0.004(4) -0.026(5)
C26 0.022(5) 0.030(5) 0.010(4) -0.001(4) -0.002(4) -0.018(4)
C27 0.048(7) 0.036(6) 0.015(5) -0.014(4) 0.005(5) -0.029(5)
C28 0.045(7) 0.040(7) 0.063(8) -0.018(6) -0.004(6) 0.000(6)
C29 0.053(9) 0.067(10) 0.099(12) 0.014(9) 0.012(9) -0.011(7)
C30 0.110(15) 0.107(14) 0.052(9) -0.003(9) 0.007(10) 0.038(12)
C31 0.101(14) 0.065(11) 0.109(14) -0.017(10) -0.041(11) -0.019(10)
Cu1 0.0237(7) 0.0204(6) 0.0169(6) -0.0102(4) 0.0116(5) -0.0116(4)
Cu2 0.0279(7) 0.0191(6) 0.0150(6) -0.0061(4) 0.0108(5) -0.0096(5)
Cu3 0.0696(18) 0.095(2) 0.0559(16) 0.0044(14) 0.0021(13) -0.0299(16)
N1 0.069(9) 0.057(7) 0.084(9) -0.009(7) -0.020(7) 0.004(6)
O1 0.038(4) 0.022(3) 0.018(3) -0.003(3) 0.000(3) -0.010(3)
O2 0.020(3) 0.024(3) 0.019(3) -0.006(3) 0.011(3) -0.017(3)
O3 0.087(8) 0.059(6) 0.104(8) -0.042(6) 0.081(7) -0.049(5)
O4 0.040(4) 0.029(4) 0.047(4) -0.018(3) 0.030(4) -0.019(3)
O5 0.031(4) 0.024(3) 0.025(3) -0.011(3) 0.019(3) -0.012(3)
O6 0.063(6) 0.105(7) 0.020(4) 0.004(4) -0.002(4) -0.054(5)
O7 0.060(6) 0.109(8) 0.041(5) -0.012(5) 0.017(4) -0.058(6)
O8 0.047(4) 0.027(4) 0.023(4) -0.005(3) 0.015(3) -0.017(3)
O9 0.068(6) 0.035(4) 0.016(3) -0.004(3) 0.006(3) -0.024(4)
O10 0.028(4) 0.057(5) 0.054(5) 0.009(4) -0.004(4) -0.002(4)
O11 0.022(3) 0.024(3) 0.013(3) -0.006(3) 0.007(2) 0.001(3)
O12 0.072 0.044 0.029 0.000 0.008 -0.002

loop_
_atom_type_symbol
_atom_type_description
_atom_type_scat_dispersion_real
_atom_type_scat_dispersion_imag
_atom_type_scat_source
C C 0.0033 0.0016 'International Tables Vol C Tables 4.2.6.8 and 6.1.1.4'
H H 0.0000 0.0000 'International Tables Vol C Tables 4.2.6.8 and 6.1.1.4'
N N 0.0061 0.0033 'International Tables Vol C Tables 4.2.6.8 and 6.1.1.4'
O O 0.0106 0.0060 'International Tables Vol C Tables 4.2.6.8 and 6.1.1.4'
Cu Cu 0.3201 1.2651 'International Tables Vol C Tables 4.2.6.8 and 6.1.1.4'

loop_
_geom_angle_atom_site_label_1
_geom_angle_atom_site_label_2
_geom_angle_atom_site_label_3
_geom_angle
_geom_angle_site_symmetry_1
_geom_angle_site_symmetry_3
O2 C1 O1 124.4(8) . .
O2 C1 C2 118.8(7) . .
O1 C1 C2 116.8(8) . .
C3 C2 C7 118.7(8) . .
C3 C2 C1 123.2(8) . .
C7 C2 C1 118.1(7) . .
O9 C3 C4 117.6(9) . .
O9 C3 C2 122.2(8) . .
C4 C3 C2 120.2(9) . .
C5 C4 C3 120.0(9) . .
C5 C4 H4 120.0 . .
C3 C4 H4 120.0 . .
C4 C5 C6 121.7(9) . .
C4 C5 H5 119.1 . .
C6 C5 H5 119.1 . .
C7 C6 C5 118.4(8) . .
C7 C6 C8 120.0(8) . .
C5 C6 C8 121.5(7) . .
C6 C7 C2 120.8(8) . .
C6 C7 H7 119.6 . .
C2 C7 H7 119.6 . .
C13 C8 C9 116.8(8) . .
C13 C8 C6 122.1(8) . .
C9 C8 C6 121.1(8) . .
C8 C9 C10 121.5(8) . .
C8 C9 H9A 119.2 . .
C10 C9 H9A 119.2 . .
C11 C10 C9 118.2(8) . .
C11 C10 C14 123.4(8) . .
C9 C10 C14 118.1(8) . .
C10 C11 C12 123.3(8) . .
C10 C11 H11 118.3 . .
C12 C11 H11 118.3 . .
C11 C12 C13 116.8(8) . .
C11 C12 C21 121.7(7) . .
C13 C12 C21 121.6(7) . .
C8 C13 C12 123.3(8) . .
C8 C13 H13 118.4 . .
C12 C13 H13 118.4 . .
C15 C14 C19 118.9(8) . .
C15 C14 C10 119.4(8) . .
C19 C14 C10 121.5(8) . .
C14 C15 C16 119.3(9) . .
C14 C15 H15 120.3 . .
C16 C15 H15 120.3 . .
C17 C16 C15 121.1(10) . .
C17 C16 H16 119.5 . .
C15 C16 H16 119.5 . .
C16 C17 C18 120.6(9) . .
C16 C17 O3 115.2(9) . .
C18 C17 O3 124.2(9) . .
C17 C18 C19 117.9(8) . .
C17 C18 C20 122.0(8) . .
C19 C18 C20 120.1(8) . .
C14 C19 C18 122.0(8) . .
C14 C19 H19 119.0 . .
C18 C19 H19 119.0 . .
O5 C20 O4 124.6(8) . .
O5 C20 C18 120.3(8) . .
O4 C20 C18 115.0(8) . .
C26 C21 C22 116.9(8) . .
C26 C21 C12 122.3(8) . .
C22 C21 C12 120.7(8) . .
C21 C22 C23 121.0(9) . .
C21 C22 H22 119.5 . .
C23 C22 H22 119.5 . .
C24 C23 C22 121.4(9) . .
C24 C23 H23 119.3 . .
C22 C23 H23 119.3 . .
O6 C24 C23 118.2(9) . .
O6 C24 C25 123.4(9) . .
C23 C24 C25 118.4(9) . .
C26 C25 C24 118.7(9) . .
C26 C25 C27 119.8(9) . .
C24 C25 C27 121.4(8) . .
C21 C26 C25 123.5(8) . .
C21 C26 H26 118.2 . .
C25 C26 H26 118.2 . .
O8 C27 O7 121.3(10) . .
O8 C27 C25 118.4(9) . .
O7 C27 C25 120.3(10) . .
O10 C28 N1 122.4(14) . .
O10 C28 C29 119.7(12) . .
N1 C28 C29 117.8(13) . .
C28 C29 H29A 109.5 . .
C28 C29 H29B 109.5 . .
H29A C29 H29B 109.5 . .
C28 C29 H29C 109.5 . .
H29A C29 H29C 109.5 . .
H29B C29 H29C 109.5 . .
N1 C30 H30A 109.5 . .
N1 C30 H30B 109.5 . .
H30A C30 H30B 109.5 . .
N1 C30 H30C 109.5 . .
H30A C30 H30C 109.5 . .
H30B C30 H30C 109.5 . .
N1 C31 H31A 109.5 . .
N1 C31 H31B 109.5 . .
H31A C31 H31B 109.5 . .
N1 C31 H31C 109.5 . .
H31A C31 H31C 109.5 . .
H31B C31 H31C 109.5 . .
O4 Cu1 O2 85.1(3) 1_544 2_656
O4 Cu1 O11 175.8(3) 1_544 2_656
O2 Cu1 O11 95.4(2) 2_656 2_656
O4 Cu1 O11 93.0(3) 1_544 .
O2 Cu1 O11 160.7(3) 2_656 .
O11 Cu1 O11 85.2(2) 2_656 .
O4 Cu1 O12 91.1(2) 1_544 .
O2 Cu1 O12 110.7(2) 2_656 .
O11 Cu1 O12 92.62(19) 2_656 .
O11 Cu1 O12 88.52(18) . .
O4 Cu1 Cu1 135.4(2) 1_544 2_656
O2 Cu1 Cu1 134.91(17) 2_656 2_656
O11 Cu1 Cu1 42.67(17) 2_656 2_656
O11 Cu1 Cu1 42.50(16) . 2_656
O12 Cu1 Cu1 90.77(5) . 2_656
O8 Cu2 O11 173.7(3) 2_766 .
O8 Cu2 O5 92.4(3) 2_766 1_544
O11 Cu2 O5 93.2(2) . 1_544
O8 Cu2 O1 83.0(3) 2_766 .
O11 Cu2 O1 91.2(2) . .
O5 Cu2 O1 174.0(3) 1_544 .
O8 Cu2 O10 95.5(3) 2_766 .
O11 Cu2 O10 86.8(3) . .
O5 Cu2 O10 96.3(3) 1_544 .
O1 Cu2 O10 87.9(3) . .
O7 Cu3 O7 180.0 2_877 .
O7 Cu3 O6 91.8(4) 2_877 2_877
O7 Cu3 O6 88.2(3) . 2_877
O7 Cu3 O6 88.2(3) 2_877 .
O7 Cu3 O6 91.8(4) . .
O6 Cu3 O6 180.0(3) 2_877 .
C28 N1 C31 122.8(15) . .
C28 N1 C30 119.0(13) . .
C31 N1 C30 118.1(14) . .
C1 O1 Cu2 127.5(6) . .
C1 O2 Cu1 121.0(5) . 2_656
C17 O3 H3 109.5 . .
C20 O4 Cu1 133.6(6) . 1_566
C20 O5 Cu2 131.3(6) . 1_566
C24 O6 Cu3 126.1(7) . .
C27 O7 Cu3 132.6(7) . .
C27 O8 Cu2 122.7(7) . 2_766
C3 O9 H9 109.5 . .
C28 O10 Cu2 133.1(9) . .
Cu2 O11 Cu1 120.3(3) . 2_656
Cu2 O11 Cu1 109.7(3) . .
Cu1 O11 Cu1 94.8(2) 2_656 .
Cu2 O11 H11A 109.4 . .
Cu1 O11 H11A 111.7 2_656 .
Cu1 O11 H11A 109.8 . .
Cu1 O12 H12A 115.4 . .
Cu1 O12 H12B 115.4 . .
H12A O12 H12B 112.5 . .

loop_
_geom_bond_atom_site_label_1
_geom_bond_atom_site_label_2
_geom_bond_distance
_geom_bond_site_symmetry_2
C1 O2 1.250(10) .
C1 O1 1.283(10) .
C1 C2 1.489(11) .
C2 C3 1.404(13) .
C2 C7 1.424(12) .
C3 O9 1.370(11) .
C3 C4 1.398(13) .
C4 C5 1.369(13) .
C4 H4 0.9400 .
C5 C6 1.410(13) .
C5 H5 0.9400 .
C6 C7 1.389(11) .
C6 C8 1.501(12) .
C7 H7 0.9400 .
C8 C13 1.393(12) .
C8 C9 1.402(12) .
C9 C10 1.407(13) .
C9 H9A 0.9400 .
C10 C11 1.368(13) .
C10 C14 1.507(12) .
C11 C12 1.385(12) .
C11 H11 0.9400 .
C12 C13 1.398(11) .
C12 C21 1.481(12) .
C13 H13 0.9400 .
C14 C15 1.379(13) .
C14 C19 1.393(12) .
C15 C16 1.407(14) .
C15 H15 0.9400 .
C16 C17 1.370(15) .
C16 H16 0.9400 .
C17 C18 1.386(14) .
C17 O3 1.399(12) .
C18 C19 1.405(12) .
C18 C20 1.485(13) .
C19 H19 0.9400 .
C20 O5 1.257(11) .
C20 O4 1.272(11) .
C21 C26 1.389(12) .
C21 C22 1.399(13) .
C22 C23 1.412(14) .
C22 H22 0.9400 .
C23 C24 1.378(15) .
C23 H23 0.9400 .
C24 O6 1.341(12) .
C24 C25 1.429(13) .
C25 C26 1.396(12) .
C25 C27 1.508(14) .
C26 H26 0.9400 .
C27 O8 1.242(12) .
C27 O7 1.252(13) .
C28 O10 1.231(14) .
C28 N1 1.305(17) .
C28 C29 1.536(19) .
C29 H29A 0.9700 .
C29 H29B 0.9700 .
C29 H29C 0.9700 .
C30 N1 1.51(2) .
C30 H30A 0.9700 .
C30 H30B 0.9700 .
C30 H30C 0.9700 .
C31 N1 1.470(19) .
C31 H31A 0.9700 .
C31 H31B 0.9700 .
C31 H31C 0.9700 .
Cu1 O4 1.929(6) 1_544
Cu1 O2 1.938(5) 2_656
Cu1 O11 1.984(5) 2_656
Cu1 O11 1.991(6) .
Cu1 O12 2.1963(13) .
Cu1 Cu1 2.926(2) 2_656
Cu2 O8 1.935(6) 2_766
Cu2 O11 1.975(6) .
Cu2 O5 2.000(6) 1_544
Cu2 O1 2.039(6) .
Cu2 O10 2.285(8) .
Cu3 O7 1.810(9) 2_877
Cu3 O7 1.810(9) .
Cu3 O6 1.943(8) 2_877
Cu3 O6 1.943(8) .
O2 Cu1 1.938(5) 2_656
O3 H3 0.8300 .
O4 Cu1 1.929(6) 1_566
O5 Cu2 2.000(6) 1_566
O8 Cu2 1.935(6) 2_766
O9 H9 0.8300 .
O11 Cu1 1.984(5) 2_656
O11 H11A 0.8424 .
O12 H12A 0.8500 .
O12 H12B 0.8499 .

loop_
_geom_torsion_atom_site_label_1
_geom_torsion_atom_site_label_2
_geom_torsion_atom_site_label_3
_geom_torsion_atom_site_label_4
_geom_torsion
_geom_torsion_site_symmetry_1
_geom_torsion_site_symmetry_4
O2 C1 C2 C3 -178.2(9) . .
O1 C1 C2 C3 1.1(13) . .
O2 C1 C2 C7 0.3(12) . .
O1 C1 C2 C7 179.7(8) . .
C7 C2 C3 O9 178.7(9) . .
C1 C2 C3 O9 -2.8(15) . .
C7 C2 C3 C4 -0.7(15) . .
C1 C2 C3 C4 177.9(10) . .
O9 C3 C4 C5 -178.8(11) . .
C2 C3 C4 C5 0.6(18) . .
C3 C4 C5 C6 1.9(19) . .
C4 C5 C6 C7 -4.2(16) . .
C4 C5 C6 C8 -179.7(11) . .
C5 C6 C7 C2 4.0(14) . .
C8 C6 C7 C2 179.6(8) . .
C3 C2 C7 C6 -1.7(13) . .
C1 C2 C7 C6 179.7(8) . .
C7 C6 C8 C13 146.0(9) . .
C5 C6 C8 C13 -38.5(14) . .
C7 C6 C8 C9 -34.8(14) . .
C5 C6 C8 C9 140.7(10) . .
C13 C8 C9 C10 0.4(14) . .
C6 C8 C9 C10 -178.9(9) . .
C8 C9 C10 C11 1.5(15) . .
C8 C9 C10 C14 175.2(9) . .
C9 C10 C11 C12 -1.6(15) . .
C14 C10 C11 C12 -175.0(10) . .
C10 C11 C12 C13 -0.2(15) . .
C10 C11 C12 C21 -179.1(9) . .
C9 C8 C13 C12 -2.3(14) . .
C6 C8 C13 C12 177.0(9) . .
C11 C12 C13 C8 2.2(14) . .
C21 C12 C13 C8 -178.8(9) . .
C11 C10 C14 C15 -145.4(12) . .
C9 C10 C14 C15 41.2(15) . .
C11 C10 C14 C19 39.2(16) . .
C9 C10 C14 C19 -134.2(10) . .
C19 C14 C15 C16 -2(2) . .
C10 C14 C15 C16 -177.8(13) . .
C14 C15 C16 C17 4(2) . .
C15 C16 C17 C18 -5(3) . .
C15 C16 C17 O3 175.1(15) . .
C16 C17 C18 C19 3(2) . .
O3 C17 C18 C19 -176.4(13) . .
C16 C17 C18 C20 -178.0(13) . .
O3 C17 C18 C20 2(2) . .
C15 C14 C19 C18 1.2(17) . .
C10 C14 C19 C18 176.6(10) . .
C17 C18 C19 C14 -1.7(18) . .
C20 C18 C19 C14 179.7(10) . .
C17 C18 C20 O5 -179.8(12) . .
C19 C18 C20 O5 -1.2(16) . .
C17 C18 C20 O4 -2.1(17) . .
C19 C18 C20 O4 176.4(10) . .
C11 C12 C21 C26 -146.1(9) . .
C13 C12 C21 C26 35.0(13) . .
C11 C12 C21 C22 30.2(13) . .
C13 C12 C21 C22 -148.7(9) . .
C26 C21 C22 C23 -1.3(14) . .
C12 C21 C22 C23 -177.8(9) . .
C21 C22 C23 C24 3.1(17) . .
C22 C23 C24 O6 177.3(11) . .
C22 C23 C24 C25 -4.5(18) . .
O6 C24 C25 C26 -177.8(11) . .
C23 C24 C25 C26 4.2(18) . .
O6 C24 C25 C27 -1.6(19) . .
C23 C24 C25 C27 -179.6(11) . .
C22 C21 C26 C25 1.1(14) . .
C12 C21 C26 C25 177.6(9) . .
C24 C25 C26 C21 -2.6(17) . .
C27 C25 C26 C21 -178.8(9) . .
C26 C25 C27 O8 5.7(16) . .
C24 C25 C27 O8 -170.5(11) . .
C26 C25 C27 O7 -172.3(11) . .
C24 C25 C27 O7 11.6(18) . .
O10 C28 N1 C31 177.2(14) . .
C29 C28 N1 C31 -7(2) . .
O10 C28 N1 C30 0(2) . .
C29 C28 N1 C30 176.0(13) . .
O2 C1 O1 Cu2 -49.3(12) . .
C2 C1 O1 Cu2 131.3(7) . .
O1 C1 O2 Cu1 -15.3(12) . 2_656
C2 C1 O2 Cu1 164.1(6) . 2_656
O5 C20 O4 Cu1 3.9(18) . 1_566
C18 C20 O4 Cu1 -173.7(8) . 1_566
O4 C20 O5 Cu2 -1.9(16) . 1_566
C18 C20 O5 Cu2 175.5(7) . 1_566
C23 C24 O6 Cu3 -177.3(9) . .
C25 C24 O6 Cu3 4.6(19) . .
O8 C27 O7 Cu3 155.0(10) . .
C25 C27 O7 Cu3 -27.1(19) . .
O6 Cu3 O7 C27 -155.5(14) 2_877 .
O6 Cu3 O7 C27 24.5(14) . .
O7 C27 O8 Cu2 2.8(15) . 2_766
C25 C27 O8 Cu2 -175.2(7) . 2_766
N1 C28 O10 Cu2 125.9(13) . .
C29 C28 O10 Cu2 -50.1(17) . .

loop_
_platon_squeeze_void_nr
_platon_squeeze_void_average_x
_platon_squeeze_void_average_y
_platon_squeeze_void_average_z
_platon_squeeze_void_volume
_platon_squeeze_void_count_electrons
_platon_squeeze_void_content
1 -0.005 -0.005 -0.005 510 133 ' '
2 0.150 0.433 0.733 7 3 ' '
3 0.850 0.567 0.267 7 3 ' '
